data_4101037
_journal_name_full 'Journal of the American Chemical Society'
_journal_paper_doi 10.1021/ja056408j
_journal_year 2006
_chemical_formula_sum 'C39 H60 I N3 Nb'
_chemical_formula_weight 790.71
_chemical_name_common INb(N[Np]Ar)3
_space_group_IT_number 14
_symmetry_cell_setting monoclinic
_symmetry_space_group_name_Hall '-P 2yn'
_symmetry_space_group_name_H-M 'P 1 21/n 1'
_cell_angle_alpha 90.00
_cell_angle_beta 109.859(2)
_cell_angle_gamma 90.00
_cell_formula_units_Z 4
_cell_length_a 12.5745(19)
_cell_length_b 19.634(3)
_cell_length_c 17.226(3)
_cell_measurement_temperature 193(2)
_cell_volume 4000.0(10)
_diffrn_ambient_temperature 193(2)
_exptl_crystal_density_diffrn 1.313
_cod_depositor_comments
;
The following automatic conversions were performed:
'_symmetry_cell_setting' value 'Monoclinic' changed to 'monoclinic'
according to '/home/saulius/struct/CIF-dictionaries/cif_core.dic'
dictionary named 'cif_core.dic' version 2.4.1 from 2010-06-29.

Automatic conversion script
Id: cif_fix_enum 1527 2010-12-29 10:47:43Z saulius 
;
_cod_original_sg_symbol_H-M 'P 21/n'
_cod_database_code 4101037

loop_
_symmetry_equiv_pos_as_xyz
'x, y, z'
'-x+1/2, y+1/2, -z+1/2'
'-x, -y, -z'
'x-1/2, -y-1/2, z-1/2'

loop_
_atom_site_label
_atom_site_type_symbol
_atom_site_fract_x
_atom_site_fract_y
_atom_site_fract_z
_atom_site_U_iso_or_equiv
_atom_site_adp_type
_atom_site_occupancy
_atom_site_symmetry_multiplicity
_atom_site_calc_flag
_atom_site_refinement_flags
_atom_site_disorder_assembly
_atom_site_disorder_group
Nb1 Nb 0.60944(6) 0.19905(4) 0.29376(4) 0.02762(19) Uani 1 1 d . . .
I1 I 0.51685(6) 0.25233(4) 0.13899(4) 0.0513(2) Uani 1 1 d . . .
N1 N 0.7125(6) 0.1194(3) 0.3068(4) 0.0285(15) Uani 1 1 d . . .
N2 N 0.7084(6) 0.2696(3) 0.3647(4) 0.0286(14) Uani 1 1 d . . .
N3 N 0.4919(6) 0.1605(4) 0.3326(4) 0.0335(16) Uani 1 1 d . . .
C11 C 0.7566(7) 0.0802(5) 0.3812(5) 0.0342(19) Uani 1 1 d . . .
C12 C 0.7961(8) 0.0153(5) 0.3878(6) 0.045(2) Uani 1 1 d . . .
H12A H 0.7972 -0.0065 0.3401 0.053 Uiso 1 1 calc R . .
C13 C 0.8355(9) -0.0207(5) 0.4627(6) 0.050(2) Uani 1 1 d . . .
C14 C 0.8301(8) 0.0119(5) 0.5328(6) 0.048(2) Uani 1 1 d . . .
H14A H 0.8546 -0.0110 0.5831 0.058 Uiso 1 1 calc R . .
C15 C 0.7899(8) 0.0762(5) 0.5296(5) 0.041(2) Uani 1 1 d . . .
C16 C 0.7543(8) 0.1130(5) 0.4556(5) 0.037(2) Uani 1 1 d . . .
H16A H 0.7296 0.1578 0.4544 0.045 Uiso 1 1 calc R . .
C17 C 0.7118(7) 0.0846(5) 0.2287(5) 0.038(2) Uani 1 1 d . . .
H17A H 0.6447 0.0988 0.1840 0.046 Uiso 1 1 calc R . .
H17B H 0.7063 0.0358 0.2355 0.046 Uiso 1 1 calc R . .
C18 C 0.8164(8) 0.0990(5) 0.2034(5) 0.043(2) Uani 1 1 d . . .
C19 C 0.9266(9) 0.0805(7) 0.2681(6) 0.062(3) Uani 1 1 d . . .
H19A H 0.9877 0.0915 0.2487 0.093 Uiso 1 1 calc R . .
H19B H 0.9277 0.0326 0.2793 0.093 Uiso 1 1 calc R . .
H19C H 0.9352 0.1056 0.3177 0.093 Uiso 1 1 calc R . .
C21 C 0.6514(7) 0.3154(4) 0.4037(5) 0.0281(17) Uani 1 1 d . . .
C22 C 0.5708(8) 0.3596(5) 0.3560(5) 0.037(2) Uani 1 1 d . . .
H22A H 0.5580 0.3613 0.2996 0.044 Uiso 1 1 calc R . .
C23 C 0.5076(8) 0.4019(5) 0.3888(5) 0.038(2) Uani 1 1 d . . .
C24 C 0.5283(8) 0.3972(5) 0.4725(6) 0.045(2) Uani 1 1 d . . .
H24A H 0.4868 0.4244 0.4959 0.054 Uiso 1 1 calc R . .
C25 C 0.6095(7) 0.3530(5) 0.5236(5) 0.040(2) Uani 1 1 d . . .
C26 C 0.6711(7) 0.3134(4) 0.4880(5) 0.0351(19) Uani 1 1 d . . .
H26A H 0.7271 0.2847 0.5211 0.042 Uiso 1 1 calc R . .
C27 C 0.8323(7) 0.2701(4) 0.3954(5) 0.0348(19) Uani 1 1 d . . .
H27A H 0.8578 0.2303 0.3733 0.042 Uiso 1 1 calc R . .
H27B H 0.8576 0.2648 0.4549 0.042 Uiso 1 1 calc R . .
C28 C 0.8926(7) 0.3328(5) 0.3759(5) 0.039(2) Uani 1 1 d . . .
C29 C 0.8921(9) 0.3913(5) 0.4344(7) 0.056(3) Uani 1 1 d . . .
H29A H 0.9308 0.4299 0.4223 0.084 Uiso 1 1 calc R . .
H29B H 0.9298 0.3772 0.4904 0.084 Uiso 1 1 calc R . .
H29C H 0.8155 0.4036 0.4272 0.084 Uiso 1 1 calc R . .
C31 C 0.4629(7) 0.0916(4) 0.3034(5) 0.0319(18) Uani 1 1 d . . .
C32 C 0.4925(7) 0.0365(5) 0.3565(5) 0.037(2) Uani 1 1 d . . .
H32A H 0.5280 0.0439 0.4128 0.045 Uiso 1 1 calc R . .
C33 C 0.4701(8) -0.0292(5) 0.3272(5) 0.040(2) Uani 1 1 d . . .
C34 C 0.4156(8) -0.0398(4) 0.2424(5) 0.0367(19) Uani 1 1 d . . .
H34A H 0.3986 -0.0840 0.2227 0.044 Uiso 1 1 calc R . .
C35 C 0.3866(7) 0.0140(5) 0.1874(5) 0.037(2) Uani 1 1 d . . .
C36 C 0.4113(7) 0.0805(5) 0.2188(5) 0.0339(19) Uani 1 1 d . . .
H36A H 0.3929 0.1174 0.1829 0.041 Uiso 1 1 calc R . .
C37 C 0.4581(7) 0.1839(4) 0.4019(5) 0.0334(19) Uani 1 1 d . . .
H37A H 0.5054 0.2224 0.4276 0.040 Uiso 1 1 calc R . .
H37B H 0.4738 0.1477 0.4425 0.040 Uiso 1 1 calc R . .
C38 C 0.3335(7) 0.2053(5) 0.3808(5) 0.0363(19) Uani 1 1 d . . .
C39 C 0.2561(8) 0.1431(6) 0.3568(6) 0.049(2) Uani 1 1 d . . .
H39A H 0.2774 0.1108 0.4013 0.073 Uiso 1 1 calc R . .
H39B H 0.2632 0.1225 0.3083 0.073 Uiso 1 1 calc R . .
H39C H 0.1792 0.1570 0.3459 0.073 Uiso 1 1 calc R . .
C110 C 0.8003(11) 0.0555(7) 0.1258(7) 0.072(4) Uani 1 1 d . . .
H11A H 0.8621 0.0633 0.1061 0.108 Uiso 1 1 calc R . .
H11B H 0.7306 0.0678 0.0836 0.108 Uiso 1 1 calc R . .
H11C H 0.7980 0.0082 0.1392 0.108 Uiso 1 1 calc R . .
C111 C 0.8193(11) 0.1739(6) 0.1814(8) 0.069(3) Uani 1 1 d . . .
H11D H 0.8839 0.1823 0.1651 0.103 Uiso 1 1 calc R . .
H11E H 0.8241 0.2014 0.2285 0.103 Uiso 1 1 calc R . .
H11F H 0.7516 0.1852 0.1367 0.103 Uiso 1 1 calc R . .
C131 C 0.8822(11) -0.0902(6) 0.4668(7) 0.067(3) Uani 1 1 d . . .
H13A H 0.9072 -0.1059 0.5229 0.100 Uiso 1 1 calc R . .
H13B H 0.9450 -0.0896 0.4470 0.100 Uiso 1 1 calc R . .
H13C H 0.8248 -0.1203 0.4330 0.100 Uiso 1 1 calc R . .
C151 C 0.7820(10) 0.1124(6) 0.6059(5) 0.058(3) Uani 1 1 d . . .
H15A H 0.7506 0.1570 0.5908 0.086 Uiso 1 1 calc R . .
H15B H 0.8561 0.1162 0.6465 0.086 Uiso 1 1 calc R . .
H15C H 0.7343 0.0866 0.6282 0.086 Uiso 1 1 calc R . .
C210 C 0.8354(9) 0.3553(6) 0.2867(6) 0.052(2) Uani 1 1 d . . .
H21A H 0.8748 0.3938 0.2754 0.077 Uiso 1 1 calc R . .
H21B H 0.7584 0.3678 0.2783 0.077 Uiso 1 1 calc R . .
H21C H 0.8368 0.3186 0.2503 0.077 Uiso 1 1 calc R . .
C211 C 1.0153(8) 0.3109(6) 0.3919(6) 0.050(2) Uani 1 1 d . . .
H21D H 1.0569 0.3482 0.3803 0.075 Uiso 1 1 calc R . .
H21E H 1.0165 0.2731 0.3567 0.075 Uiso 1 1 calc R . .
H21F H 1.0494 0.2975 0.4486 0.075 Uiso 1 1 calc R . .
C231 C 0.4189(8) 0.4495(5) 0.3346(6) 0.047(2) Uani 1 1 d . . .
H23A H 0.3842 0.4742 0.3678 0.070 Uiso 1 1 calc R . .
H23B H 0.3623 0.4236 0.2936 0.070 Uiso 1 1 calc R . .
H23C H 0.4537 0.4810 0.3078 0.070 Uiso 1 1 calc R . .
C251 C 0.6250(9) 0.3472(6) 0.6138(6) 0.054(3) Uani 1 1 d . . .
H25A H 0.5767 0.3794 0.6275 0.081 Uiso 1 1 calc R . .
H25B H 0.7023 0.3565 0.6461 0.081 Uiso 1 1 calc R . .
H25C H 0.6057 0.3019 0.6254 0.081 Uiso 1 1 calc R . .
C310 C 0.3252(9) 0.2363(6) 0.4605(6) 0.053(3) Uani 1 1 d . . .
H31A H 0.3509 0.2036 0.5044 0.079 Uiso 1 1 calc R . .
H31B H 0.2480 0.2481 0.4521 0.079 Uiso 1 1 calc R . .
H31C H 0.3714 0.2764 0.4747 0.079 Uiso 1 1 calc R . .
C311 C 0.3005(9) 0.2582(6) 0.3130(6) 0.055(3) Uani 1 1 d . . .
H31D H 0.3514 0.2962 0.3287 0.082 Uiso 1 1 calc R . .
H31E H 0.2247 0.2734 0.3041 0.082 Uiso 1 1 calc R . .
H31F H 0.3045 0.2385 0.2630 0.082 Uiso 1 1 calc R . .
C331 C 0.5108(11) -0.0882(5) 0.3852(7) 0.060(3) Uani 1 1 d . . .
H33A H 0.4923 -0.1301 0.3548 0.091 Uiso 1 1 calc R . .
H33B H 0.4748 -0.0872 0.4262 0.091 Uiso 1 1 calc R . .
H33C H 0.5913 -0.0852 0.4117 0.091 Uiso 1 1 calc R . .
C351 C 0.3320(9) 0.0024(5) 0.0962(5) 0.048(2) Uani 1 1 d . . .
H35A H 0.3178 0.0454 0.0682 0.073 Uiso 1 1 calc R . .
H35B H 0.2618 -0.0214 0.0859 0.073 Uiso 1 1 calc R . .
H35C H 0.3813 -0.0244 0.0764 0.073 Uiso 1 1 calc R . .

loop_
_atom_site_aniso_label
_atom_site_aniso_U_11
_atom_site_aniso_U_22
_atom_site_aniso_U_33
_atom_site_aniso_U_23
_atom_site_aniso_U_13
_atom_site_aniso_U_12
Nb1 0.0272(4) 0.0295(4) 0.0260(3) 0.0005(3) 0.0088(3) 0.0002(3)
I1 0.0555(4) 0.0534(4) 0.0374(3) 0.0066(3) 0.0060(3) 0.0009(3)
N1 0.028(4) 0.034(4) 0.025(3) -0.005(3) 0.011(3) 0.001(3)
N2 0.029(4) 0.030(4) 0.027(3) 0.002(3) 0.011(3) 0.005(3)
N3 0.032(4) 0.037(4) 0.029(3) -0.007(3) 0.009(3) -0.011(3)
C11 0.029(5) 0.035(5) 0.043(5) 0.005(4) 0.018(4) 0.000(4)
C12 0.035(5) 0.050(6) 0.048(5) 0.006(4) 0.014(4) 0.002(4)
C13 0.043(6) 0.043(6) 0.066(6) 0.009(5) 0.022(5) 0.000(5)
C14 0.039(6) 0.051(7) 0.047(5) 0.021(5) 0.005(4) -0.010(5)
C15 0.033(5) 0.050(6) 0.034(5) 0.007(4) 0.005(4) -0.010(4)
C16 0.036(5) 0.038(5) 0.036(4) -0.002(4) 0.009(4) -0.003(4)
C17 0.031(5) 0.049(6) 0.035(4) -0.014(4) 0.010(4) 0.002(4)
C18 0.045(6) 0.048(6) 0.038(5) -0.012(4) 0.019(4) -0.002(4)
C19 0.037(6) 0.092(9) 0.062(6) 0.001(6) 0.024(5) -0.007(6)
C21 0.032(5) 0.018(4) 0.035(4) -0.007(3) 0.012(3) 0.000(3)
C22 0.037(5) 0.038(5) 0.032(4) -0.004(4) 0.008(4) -0.006(4)
C23 0.034(5) 0.035(5) 0.044(5) -0.010(4) 0.012(4) 0.001(4)
C24 0.033(5) 0.045(6) 0.059(6) -0.018(4) 0.018(4) -0.006(4)
C25 0.027(5) 0.054(6) 0.037(4) -0.012(4) 0.010(4) -0.007(4)
C26 0.032(5) 0.032(5) 0.039(5) -0.002(3) 0.008(4) 0.000(4)
C27 0.032(5) 0.033(5) 0.040(4) 0.001(3) 0.013(4) 0.005(4)
C28 0.027(5) 0.039(5) 0.052(5) -0.002(4) 0.013(4) -0.005(4)
C29 0.051(7) 0.044(6) 0.072(7) -0.004(5) 0.020(5) -0.010(5)
C31 0.031(5) 0.034(5) 0.032(4) -0.003(3) 0.012(3) -0.007(4)
C32 0.025(5) 0.056(6) 0.026(4) -0.001(4) 0.002(3) -0.006(4)
C33 0.038(5) 0.051(6) 0.034(4) 0.003(4) 0.014(4) -0.005(4)
C34 0.040(5) 0.027(5) 0.044(5) -0.002(4) 0.015(4) 0.002(4)
C35 0.031(5) 0.047(6) 0.035(4) 0.005(4) 0.012(4) 0.005(4)
C36 0.023(4) 0.043(5) 0.035(4) 0.003(4) 0.010(3) 0.004(4)
C37 0.028(5) 0.038(5) 0.033(4) -0.003(3) 0.009(3) -0.002(4)
C38 0.026(4) 0.044(5) 0.040(4) 0.000(4) 0.013(3) 0.000(4)
C39 0.030(5) 0.071(7) 0.050(5) -0.005(5) 0.019(4) -0.010(5)
C110 0.075(9) 0.091(10) 0.060(7) -0.025(6) 0.036(6) -0.012(7)
C111 0.082(9) 0.067(8) 0.083(8) 0.005(6) 0.062(7) 0.005(6)
C131 0.071(8) 0.056(7) 0.078(8) 0.023(6) 0.031(6) 0.012(6)
C151 0.061(7) 0.079(8) 0.030(5) 0.001(5) 0.013(5) -0.015(6)
C210 0.054(6) 0.053(6) 0.051(5) 0.010(5) 0.021(5) -0.006(5)
C211 0.034(5) 0.057(7) 0.064(6) 0.003(5) 0.023(4) 0.003(5)
C231 0.038(6) 0.049(6) 0.050(5) -0.009(4) 0.011(4) 0.016(5)
C251 0.038(6) 0.085(8) 0.045(5) -0.015(5) 0.021(4) -0.004(6)
C310 0.044(6) 0.066(7) 0.056(6) -0.016(5) 0.027(5) 0.006(5)
C311 0.044(6) 0.056(7) 0.057(6) 0.007(5) 0.008(5) 0.007(5)
C331 0.075(8) 0.040(6) 0.064(7) 0.017(5) 0.019(6) 0.001(5)
C351 0.064(7) 0.043(6) 0.035(5) -0.003(4) 0.013(4) 0.004(5)

loop_
_geom_bond_atom_site_label_1
_geom_bond_atom_site_label_2
_geom_bond_distance
_geom_bond_site_symmetry_2
_geom_bond_publ_flag
Nb1 N3 1.968(7) . ?
Nb1 N2 1.982(7) . ?
Nb1 N1 1.995(7) . ?
Nb1 I1 2.7292(9) . ?
N1 C11 1.435(11) . ?
N1 C17 1.506(9) . ?
N2 C27 1.465(11) . ?
N2 C21 1.449(10) . ?
N3 C31 1.446(11) . ?
N3 C37 1.470(10) . ?
C11 C12 1.358(13) . ?
C11 C16 1.443(12) . ?
C12 C13 1.406(13) . ?
C13 C14 1.389(14) . ?
C13 C131 1.479(15) . ?
C14 C15 1.354(14) . ?
C15 C16 1.400(12) . ?
C15 C151 1.527(13) . ?
C17 C18 1.546(12) . ?
C18 C19 1.499(14) . ?
C18 C111 1.521(15) . ?
C18 C110 1.540(13) . ?
C21 C26 1.388(10) . ?
C21 C22 1.374(12) . ?
C22 C23 1.396(12) . ?
C23 C24 1.378(12) . ?
C23 C231 1.510(13) . ?
C24 C25 1.400(14) . ?
C25 C26 1.380(12) . ?
C25 C251 1.504(12) . ?
C27 C28 1.541(12) . ?
C28 C210 1.524(13) . ?
C28 C211 1.534(13) . ?
C28 C29 1.529(13) . ?
C31 C36 1.395(11) . ?
C31 C32 1.385(12) . ?
C32 C33 1.378(13) . ?
C33 C34 1.404(12) . ?
C33 C331 1.502(13) . ?
C34 C35 1.382(12) . ?
C35 C36 1.407(13) . ?
C35 C351 1.503(12) . ?
C37 C38 1.541(12) . ?
C38 C311 1.512(13) . ?
C38 C39 1.529(13) . ?
C38 C310 1.537(11) . ?

loop_
_cod_related_entry_id
_cod_related_entry_database
_cod_related_entry_code
1 ChemSpider 30659965
